data_7116745
loop_
_publ_author_name
'Valentina Brega'
'Matthias Zeller'
'Yufan He'
'H. Peter Lu'
'Jeremy K. Klosterman'

_publ_section_title
;
 Multi-responsive metal-organic lantern cages in solution
;
_journal_name_full Chem.Commun.
_journal_page_first 5077
_journal_paper_doi 10.1039/C5cc00698H
_journal_volume 51
_journal_year 2015
_chemical_formula_sum 'C56 H38 Cu2 N3 O11'
_chemical_formula_weight 1055.97
_chemical_name_systematic 'Chain 3'
_chemical_properties_physical Efflorescent
_space_group_crystal_system triclinic
_space_group_IT_number 2
_space_group_name_Hall '-P 1'
_space_group_name_H-M_alt 'P -1'
_symmetry_space_group_name_Hall '-P 1'
_symmetry_space_group_name_H-M 'P -1'
_atom_sites_solution_hydrogens mixed
_atom_sites_solution_primary direct
_atom_sites_solution_secondary difmap
_audit_creation_method SHELXL-2014
_audit_update_record
;
2014-12-09 deposited with the CCDC.
2015-02-13 downloaded from the CCDC.
;
_cell_angle_alpha 61.699(2)
_cell_angle_beta 79.187(2)
_cell_angle_gamma 79.168(2)
_cell_formula_units_Z 2
_cell_length_a 16.1748(7)
_cell_length_b 17.1245(8)
_cell_length_c 17.3765(8)
_cell_measurement_reflns_used 9904
_cell_measurement_temperature 100(2)
_cell_measurement_theta_max 66.4225
_cell_measurement_theta_min 2.9080
_cell_volume 4135.1(3)
_computing_cell_refinement 'SAINT V8.34A (Bruker, 2014)'
_computing_data_collection 'Apex2 v2014.1-0 (Bruker, 2014)'
_computing_data_reduction 'SAINT V8.34A (Bruker, 2014)'
_computing_structure_refinement
;  
SHELXL-2013 (Sheldrick, 2013), 
SHELXLE Rev645 (H\"ubschle et al., 2011)
;
_computing_structure_solution 'SHELXS-97 (Sheldrick, 2008)'
_diffrn_ambient_temperature 100(2)
_diffrn_measured_fraction_theta_full 0.946
_diffrn_measured_fraction_theta_max 0.961
_diffrn_measurement_device_type 'Bruker AXS Prospector CCD diffractometer'
_diffrn_measurement_method 'omega and phi scans'
_diffrn_radiation_monochromator 'laterally graded multilayer (Goebel) mirror'
_diffrn_radiation_type CuK\a
_diffrn_radiation_wavelength 1.54178
_diffrn_reflns_av_R_equivalents 0.0811
_diffrn_reflns_av_unetI/netI 0.0642
_diffrn_reflns_Laue_measured_fraction_full 0.946
_diffrn_reflns_Laue_measured_fraction_max 0.961
_diffrn_reflns_limit_h_max 19
_diffrn_reflns_limit_h_min -17
_diffrn_reflns_limit_k_max 20
_diffrn_reflns_limit_k_min -20
_diffrn_reflns_limit_l_max 20
_diffrn_reflns_limit_l_min -20
_diffrn_reflns_number 59479
_diffrn_reflns_point_group_measured_fraction_full 0.946
_diffrn_reflns_point_group_measured_fraction_max 0.961
_diffrn_reflns_theta_full 67.679
_diffrn_reflns_theta_max 66.940
_diffrn_reflns_theta_min 2.907
_diffrn_source 'I-mu-S microsource X-ray tube'
_exptl_absorpt_coefficient_mu 0.961
_exptl_absorpt_correction_T_max 0.7529
_exptl_absorpt_correction_T_min 0.4869
_exptl_absorpt_correction_type multi-scan
_exptl_absorpt_process_details 'Apex2 v2014.1-0 (Bruker, 2014)'
_exptl_crystal_colour blue
_exptl_crystal_density_diffrn 0.848
_exptl_crystal_description rod
_exptl_crystal_F_000 1082
_exptl_crystal_recrystallization_method 'Re-crystallisation from solvent: DMF/diethyl ether'
_exptl_crystal_size_max 0.21
_exptl_crystal_size_mid 0.12
_exptl_crystal_size_min 0.10
_refine_diff_density_max 1.429
_refine_diff_density_min -1.488
_refine_diff_density_rms 0.129
_refine_ls_extinction_method none
_refine_ls_goodness_of_fit_ref 1.045
_refine_ls_hydrogen_treatment constr
_refine_ls_matrix_type full
_refine_ls_number_parameters 682
_refine_ls_number_reflns 14174
_refine_ls_number_restraints 350
_refine_ls_restrained_S_all 1.044
_refine_ls_R_factor_all 0.1415
_refine_ls_R_factor_gt 0.1081
_refine_ls_shift/su_max 0.000
_refine_ls_shift/su_mean 0.000
_refine_ls_structure_factor_coef Fsqd
_refine_ls_weighting_details 'w=1/[\s^2^(Fo^2^)+(0.1790P)^2^+21.2156P] where P=(Fo^2^+2Fc^2^)/3'
_refine_ls_weighting_scheme calc
_refine_ls_wR_factor_gt 0.2833
_refine_ls_wR_factor_ref 0.3227
_reflns_Friedel_coverage 0.000
_reflns_number_gt 9805
_reflns_number_total 14174
_reflns_threshold_expression 'I > 2\s(I)'
_cod_data_source_file c5cc00698h2-6.cif
_cod_data_source_block prosp14mz020_0m_sq
_cod_database_code 7116745
_shelx_space_group_comment
;
The symmetry employed for this shelxl refinement is uniquely defined
by the following loop, which should always be used as a source of
symmetry information in preference to the above space-group names.
They are only intended as comments.
;
_shelxl_version_number 2014-1

loop_
_space_group_symop_operation_xyz
'x, y, z'
'-x, -y, -z'

loop_
_atom_site_label
_atom_site_type_symbol
_atom_site_fract_x
_atom_site_fract_y
_atom_site_fract_z
_atom_site_U_iso_or_equiv
_atom_site_adp_type
_atom_site_occupancy
_atom_site_site_symmetry_order
_atom_site_calc_flag
_atom_site_refinement_flags_posn
_atom_site_refinement_flags_adp
_atom_site_refinement_flags_occupancy
_atom_site_disorder_assembly
_atom_site_disorder_group
C1 C 0.6664(3) 0.6498(4) 0.2001(3) 0.0213(11) Uani 1 1 d . . . . .
C2 C 0.6288(4) 0.7443(4) 0.1794(4) 0.0245(12) Uani 1 1 d . . . . .
C3 C 0.6718(5) 0.7994(4) 0.1933(4) 0.0393(16) Uani 1 1 d . . . . .
H3 H 0.7251 0.7775 0.2158 0.047 Uiso 1 1 calc R U . . .
C4 C 0.6364(5) 0.8860(5) 0.1741(5) 0.0446(18) Uani 1 1 d . . . . .
H4 H 0.6668 0.9240 0.1815 0.054 Uiso 1 1 calc R U . . .
C5 C 0.5576(5) 0.9178(5) 0.1445(5) 0.0421(17) Uani 1 1 d . . . . .
H5 H 0.5328 0.9765 0.1336 0.050 Uiso 1 1 calc R U . . .
C6 C 0.5149(4) 0.8633(4) 0.1307(4) 0.0312(13) Uani 1 1 d . . . . .
C7 C 0.5505(4) 0.7770(4) 0.1476(4) 0.0273(13) Uani 1 1 d . . . . .
H7 H 0.5211 0.7403 0.1374 0.033 Uiso 1 1 calc R U . . .
C8 C 0.4320(4) 0.8944(4) 0.0993(4) 0.0366(15) Uani 1 1 d . . . . .
C9 C 0.3634(4) 0.9180(4) 0.0739(4) 0.0360(15) Uani 1 1 d . . . . .
C10 C 0.2840(4) 0.9425(4) 0.0396(5) 0.0351(15) Uani 1 1 d . . . . .
C11 C 0.2136(5) 0.9815(6) 0.0766(6) 0.053(2) Uani 1 1 d . . . . .
H11 H 0.2188 0.9901 0.1256 0.063 Uiso 1 1 calc R U . . .
C12 C 0.1376(5) 1.0070(7) 0.0419(7) 0.068(3) Uani 1 1 d . . . . .
C13 C 0.1283(5) 0.9906(6) -0.0276(7) 0.060(2) Uani 1 1 d . . . . .
H13 H 0.0755 1.0077 -0.0508 0.072 Uiso 1 1 calc R U . . .
C14 C 0.1963(4) 0.9493(5) -0.0628(5) 0.0416(17) Uani 1 1 d . . . . .
C15 C 0.2745(4) 0.9237(4) -0.0278(5) 0.0329(14) Uani 1 1 d . . . . .
C16 C 0.0712(7) 1.0599(10) 0.1457(9) 0.107(5) Uani 1 1 d . . . . .
H16A H 0.1172 1.0966 0.1298 0.161 Uiso 1 1 calc R U . . .
H16B H 0.0830 1.0029 0.1975 0.161 Uiso 1 1 calc R U . . .
H16C H 0.0177 1.0914 0.1589 0.161 Uiso 1 1 calc R U . . .
C17 C 0.1845(4) 0.9287(5) -0.1310(5) 0.0427(18) Uani 1 1 d . . . . .
C18 C 0.1745(4) 0.9092(5) -0.1860(7) 0.055(2) Uani 1 1 d . . . . .
C19 C 0.1613(4) 0.8793(5) -0.2465(6) 0.0444(18) Uani 1 1 d . . . . .
C20 C 0.1112(5) 0.9315(5) -0.3139(6) 0.055(2) Uani 1 1 d . . . . .
H20 H 0.0857 0.9892 -0.3220 0.066 Uiso 1 1 calc R U . . .
C21 C 0.0985(6) 0.8983(6) -0.3696(6) 0.058(2) Uani 1 1 d . . . . .
H21 H 0.0652 0.9343 -0.4168 0.070 Uiso 1 1 calc R U . . .
C22 C 0.1334(4) 0.8146(5) -0.3570(5) 0.0414(16) Uani 1 1 d . . . . .
H22 H 0.1232 0.7920 -0.3944 0.050 Uiso 1 1 calc R U . . .
C23 C 0.1829(3) 0.7633(4) -0.2904(4) 0.0258(12) Uani 1 1 d . . . . .
C24 C 0.1982(4) 0.7945(5) -0.2350(5) 0.0386(16) Uani 1 1 d . . . . .
H24 H 0.2333 0.7587 -0.1895 0.046 Uiso 1 1 calc R U . . .
C25 C 0.2189(3) 0.6695(4) -0.2735(4) 0.0230(12) Uani 1 1 d . . . . .
C26 C 0.6153(3) 0.4380(4) 0.3712(4) 0.0240(12) Uani 1 1 d . . . . .
C27 C 0.5485(4) 0.4067(4) 0.4484(4) 0.0270(13) Uani 1 1 d . . . . .
C28 C 0.5595(4) 0.4004(5) 0.5294(4) 0.0394(16) Uani 1 1 d . . . . .
H28 H 0.6103 0.4154 0.5363 0.047 Uiso 1 1 calc R U . . .
C29 C 0.4960(5) 0.3721(5) 0.5994(4) 0.0473(19) Uani 1 1 d . . . . .
H29 H 0.5029 0.3690 0.6539 0.057 Uiso 1 1 calc R U . . .
C30 C 0.4234(5) 0.3487(5) 0.5900(5) 0.0459(18) Uani 1 1 d . . . . .
H30 H 0.3808 0.3282 0.6386 0.055 Uiso 1 1 calc R U . . .
C31 C 0.4113(4) 0.3546(5) 0.5093(4) 0.0324(14) Uani 1 1 d . . . . .
C32 C 0.4742(4) 0.3859(4) 0.4382(4) 0.0303(13) Uani 1 1 d . . . . .
H32 H 0.4657 0.3928 0.3826 0.036 Uiso 1 1 calc R U . . .
C33 C 0.3364(4) 0.3284(5) 0.4986(5) 0.0391(16) Uani 1 1 d . . . . .
C34 C 0.2760(4) 0.3046(5) 0.4894(5) 0.0389(16) Uani 1 1 d . . . . .
C35 C 0.2044(4) 0.2790(4) 0.4743(4) 0.0303(14) Uani 1 1 d . . . . .
C36 C 0.1483(4) 0.2264(4) 0.5464(5) 0.0353(15) Uani 1 1 d . . . . .
H36 H 0.1590 0.2076 0.6049 0.042 Uiso 1 1 calc R U . . .
C37 C 0.0781(4) 0.2027(4) 0.5315(5) 0.0399(17) Uani 1 1 d . . . . .
C38 C 0.0628(4) 0.2271(4) 0.4473(4) 0.0347(15) Uani 1 1 d . . . . .
H38 H 0.0155 0.2081 0.4381 0.042 Uiso 1 1 calc R U . . .
C39 C 0.1166(4) 0.2796(4) 0.3752(4) 0.0340(14) Uani 1 1 d D U . . .
C40 C 0.1891(4) 0.3058(4) 0.3882(4) 0.0327(14) Uani 1 1 d . . . . .
C41 C -0.0505(7) 0.1386(10) 0.5900(7) 0.134(7) Uani 1 1 d . . . . .
H41A H -0.0876 0.1951 0.5673 0.200 Uiso 1 1 calc R U . . .
H41B H -0.0785 0.0952 0.6450 0.200 Uiso 1 1 calc R U . . .
H41C H -0.0387 0.1155 0.5467 0.200 Uiso 1 1 calc R U . . .
C42_a C 0.100(3) 0.2978(17) 0.2886(15) 0.0360(19) Uani 0.361(16) 1 d D U P A 1
C43_a C 0.086(2) 0.3120(19) 0.2180(12) 0.037(3) Uani 0.361(16) 1 d D U P A 1
C44_a C 0.0683(13) 0.3369(17) 0.1307(11) 0.035(3) Uani 0.361(16) 1 d D U P A 1
C45_a C -0.0070(13) 0.3153(19) 0.1201(13) 0.049(3) Uani 0.361(16) 1 d D U P A 1
H45_a H -0.0433 0.2816 0.1706 0.059 Uiso 0.361(16) 1 calc R U P A 1
C46_a C -0.0290(13) 0.342(2) 0.0380(13) 0.055(3) Uani 0.361(16) 1 d D U P A 1
H46_a H -0.0831 0.3334 0.0315 0.066 Uiso 0.361(16) 1 calc R U P A 1
C47_a C 0.0289(13) 0.3825(18) -0.0363(13) 0.044(3) Uani 0.361(16) 1 d D U P A 1
H47_a H 0.0160 0.3972 -0.0931 0.053 Uiso 0.361(16) 1 calc R U P A 1
C48_a C 0.1050(13) 0.4010(19) -0.0266(11) 0.031(3) Uani 0.361(16) 1 d D U P A 1
C49_a C 0.1230(15) 0.3774(19) 0.0569(13) 0.028(3) Uani 0.361(16) 1 d D U P A 1
H49_a H 0.1756 0.3897 0.0632 0.034 Uiso 0.361(16) 1 calc R U P A 1
C42B_b C 0.0976(16) 0.3131(9) 0.2860(9) 0.0360(19) Uani 0.639(16) 1 d D . P A 2
C43B_b C 0.0815(11) 0.3398(9) 0.2132(7) 0.037(3) Uani 0.639(16) 1 d D . P A 2
C44B_b C 0.0621(7) 0.3680(9) 0.1260(7) 0.035(3) Uani 0.639(16) 1 d D . P A 2
C45B_b C -0.0185(8) 0.3565(11) 0.1166(8) 0.049(3) Uani 0.639(16) 1 d D . P A 2
H45B_b H -0.0570 0.3278 0.1671 0.059 Uiso 0.639(16) 1 calc R U P A 2
C46B_b C -0.0414(8) 0.3867(12) 0.0345(8) 0.055(3) Uani 0.639(16) 1 d D . P A 2
H46B_b H -0.0978 0.3850 0.0276 0.066 Uiso 0.639(16) 1 calc R U P A 2
C47B_b C 0.0190(7) 0.4205(10) -0.0402(8) 0.044(3) Uani 0.639(16) 1 d D . P A 2
H47B_b H 0.0046 0.4383 -0.0972 0.053 Uiso 0.639(16) 1 calc R U P A 2
C48B_b C 0.0982(7) 0.4270(9) -0.0291(7) 0.031(3) Uani 0.639(16) 1 d D . P A 2
C49B_b C 0.1194(8) 0.4025(9) 0.0530(7) 0.028(3) Uani 0.639(16) 1 d D . P A 2
H49B_b H 0.1743 0.4097 0.0591 0.034 Uiso 0.639(16) 1 calc R U P A 2
C50 C 0.1641(4) 0.4563(4) -0.1083(4) 0.0308(13) Uani 1 1 d D U . . .
C51 C 0.4959(7) 0.4805(11) 0.1520(8) 0.129(6) Uani 1 1 d . U . . .
H51A H 0.4678 0.4511 0.1292 0.193 Uiso 1 1 calc R U . . .
H51B H 0.4668 0.5407 0.1371 0.193 Uiso 1 1 calc R U . . .
H51C H 0.4939 0.4458 0.2161 0.193 Uiso 1 1 calc R U . . .
Cu2 Cu 0.7770(3) 0.5009(2) 0.2819(3) 0.0134(4) Uani 0.5 1 d . U P B -1
N3 N 0.8631(3) 0.4965(3) 0.3649(2) 0.0190(9) Uani 0.5 1 d G U P B -1
C52 C 0.8452(3) 0.5610(4) 0.3946(4) 0.0185(15) Uani 0.5 1 d G U P B -1
H52 H 0.7970 0.6041 0.3781 0.022 Uiso 0.5 1 calc R U P B -1
C53 C 0.8980(4) 0.5623(4) 0.4485(4) 0.0192(16) Uani 0.5 1 d G U P B -1
H53 H 0.8858 0.6064 0.4688 0.023 Uiso 0.5 1 calc R U P B -1
C54 C 0.9685(4) 0.4992(4) 0.4727(3) 0.0227(11) Uani 0.5 1 d G U P B -1
C55 C 0.9863(4) 0.4347(4) 0.4431(4) 0.0146(15) Uani 0.5 1 d G U P B -1
H55 H 1.0345 0.3916 0.4596 0.018 Uiso 0.5 1 calc R U P B -1
C56 C 0.9336(4) 0.4334(3) 0.3892(4) 0.0164(14) Uani 0.5 1 d G U P B -1
H56 H 0.9458 0.3893 0.3689 0.020 Uiso 0.5 1 calc R U P B -1
Cu2B Cu 1.2228(3) 0.5193(2) 0.7053(3) 0.0134(4) Uani 0.5 1 d . U P B -1
N3B N 1.1407(4) 0.5124(2) 0.6268(3) 0.0190(9) Uani 0.5 1 d G U P B -1
C52B C 1.1705(3) 0.4771(4) 0.5680(4) 0.0185(15) Uani 0.5 1 d G U P B -1
H52B H 1.2287 0.4553 0.5622 0.022 Uiso 0.5 1 calc R U P B -1
C53B C 1.1151(4) 0.4735(4) 0.5177(4) 0.0192(16) Uani 0.5 1 d G U P B -1
H53B H 1.1355 0.4494 0.4775 0.023 Uiso 0.5 1 calc R U P B -1
C54B C 1.0300(4) 0.5053(4) 0.5262(4) 0.0227(11) Uani 0.5 1 d G U P B -1
C55B C 1.0002(3) 0.5406(4) 0.5850(4) 0.0146(15) Uani 0.5 1 d G U P B -1
H55B H 0.9421 0.5623 0.5908 0.018 Uiso 0.5 1 calc R U P B -1
C56B C 1.0556(4) 0.5441(4) 0.6353(3) 0.0164(14) Uani 0.5 1 d G U P B -1
H56B H 1.0352 0.5683 0.6754 0.020 Uiso 0.5 1 calc R U P B -1
N1 N 0.3407(3) 0.8810(4) -0.0611(5) 0.0468(16) Uani 1 1 d . . . . .
H1A H 0.3897 0.8652 -0.0398 0.056 Uiso 1 1 calc R U . . .
H1B H 0.3340 0.8694 -0.1036 0.056 Uiso 1 1 calc R U . . .
N2 N 0.2421(4) 0.3571(5) 0.3176(4) 0.0590(19) Uani 1 1 d . . . . .
H2A H 0.2865 0.3736 0.3261 0.071 Uiso 1 1 calc R U . . .
H2B H 0.2318 0.3734 0.2638 0.071 Uiso 1 1 calc R U . . .
O1 O 0.7295(2) 0.6183(3) 0.2419(3) 0.0294(9) Uani 1 1 d . . . . .
O2 O 0.6288(2) 0.6092(3) 0.1745(3) 0.0296(9) Uani 1 1 d . . . . .
O3 O 0.0648(4) 1.0435(7) 0.0745(6) 0.105(3) Uani 1 1 d . . . . .
O4 O 0.2702(2) 0.6293(3) -0.2163(3) 0.0292(9) Uani 1 1 d . . . . .
O5 O 0.1951(3) 0.6365(3) -0.3162(3) 0.0340(10) Uani 1 1 d . . . . .
O6 O 0.6817(3) 0.4600(3) 0.3812(3) 0.0298(9) Uani 1 1 d . . . . .
O7 O 0.6008(2) 0.4401(3) 0.3013(3) 0.0272(9) Uani 1 1 d . . . . .
O8 O 0.0258(3) 0.1529(4) 0.6060(3) 0.0592(17) Uani 1 1 d . . . . .
O9 O 0.2365(3) 0.4623(3) -0.0950(3) 0.0313(10) Uani 1 1 d . . . . .
O10 O 0.1419(3) 0.4781(3) -0.1831(3) 0.0354(10) Uani 1 1 d . . . . .
O11 O 0.5862(4) 0.4866(4) 0.1119(5) 0.079(2) Uani 1 1 d . U . . .
H11A H 0.6008 0.4520 0.0888 0.118 Uiso 1 1 d R U . . .
Cu1 Cu 0.67314(5) 0.48942(5) 0.18908(5) 0.0203(2) Uani 1 1 d . . . . .

loop_
_atom_site_aniso_label
_atom_site_aniso_U_11
_atom_site_aniso_U_22
_atom_site_aniso_U_33
_atom_site_aniso_U_23
_atom_site_aniso_U_13
_atom_site_aniso_U_12
C1 0.018(3) 0.032(3) 0.015(2) -0.009(2) -0.003(2) -0.008(2)
C2 0.023(3) 0.028(3) 0.022(3) -0.009(2) -0.003(2) -0.009(2)
C3 0.048(4) 0.034(4) 0.041(4) -0.015(3) -0.009(3) -0.017(3)
C4 0.050(5) 0.042(4) 0.048(4) -0.018(3) -0.015(3) -0.015(3)
C5 0.052(5) 0.032(3) 0.045(4) -0.018(3) -0.010(3) -0.003(3)
C6 0.034(3) 0.030(3) 0.030(3) -0.015(3) -0.003(3) -0.002(3)
C7 0.022(3) 0.036(3) 0.031(3) -0.019(3) -0.005(2) -0.008(3)
C8 0.034(4) 0.035(4) 0.042(4) -0.019(3) -0.009(3) -0.002(3)
C9 0.040(4) 0.028(3) 0.039(4) -0.015(3) -0.005(3) -0.003(3)
C10 0.024(3) 0.029(3) 0.053(4) -0.020(3) -0.008(3) 0.003(3)
C11 0.040(4) 0.070(5) 0.062(5) -0.045(4) 0.000(4) -0.005(4)
C12 0.025(4) 0.091(7) 0.114(8) -0.077(6) -0.007(4) 0.018(4)
C13 0.021(4) 0.079(6) 0.114(8) -0.073(6) -0.020(4) 0.016(4)
C14 0.024(3) 0.037(4) 0.075(5) -0.034(4) -0.016(3) 0.007(3)
C15 0.025(3) 0.021(3) 0.060(4) -0.025(3) -0.011(3) 0.008(2)
C16 0.060(7) 0.188(14) 0.121(10) -0.122(11) -0.012(6) 0.028(8)
C17 0.024(3) 0.038(4) 0.077(5) -0.035(4) -0.022(3) 0.014(3)
C18 0.021(4) 0.060(5) 0.116(7) -0.067(5) -0.024(4) 0.016(3)
C19 0.024(3) 0.047(4) 0.079(5) -0.042(4) -0.018(3) 0.007(3)
C20 0.033(4) 0.047(4) 0.084(6) -0.031(4) -0.021(4) 0.015(3)
C21 0.059(5) 0.057(5) 0.058(5) -0.027(4) -0.029(4) 0.019(4)
C22 0.028(4) 0.051(4) 0.051(4) -0.026(4) -0.016(3) 0.002(3)
C23 0.011(3) 0.033(3) 0.039(3) -0.021(3) -0.004(2) 0.001(2)
C24 0.016(3) 0.049(4) 0.062(5) -0.033(4) -0.018(3) 0.007(3)
C25 0.009(3) 0.039(3) 0.029(3) -0.021(3) -0.007(2) -0.004(2)
C26 0.015(3) 0.031(3) 0.033(3) -0.020(3) -0.008(2) 0.003(2)
C27 0.021(3) 0.035(3) 0.028(3) -0.016(3) 0.000(2) -0.007(2)
C28 0.032(4) 0.064(5) 0.034(3) -0.029(3) 0.000(3) -0.018(3)
C29 0.049(5) 0.069(5) 0.026(3) -0.022(3) 0.004(3) -0.019(4)
C30 0.039(4) 0.064(5) 0.034(4) -0.021(3) 0.011(3) -0.024(4)
C31 0.019(3) 0.048(4) 0.037(3) -0.025(3) 0.008(3) -0.013(3)
C32 0.021(3) 0.045(4) 0.033(3) -0.023(3) 0.002(2) -0.011(3)
C33 0.021(3) 0.057(4) 0.047(4) -0.032(4) 0.015(3) -0.017(3)
C34 0.025(3) 0.047(4) 0.048(4) -0.027(3) 0.010(3) -0.008(3)
C35 0.011(3) 0.031(3) 0.046(4) -0.018(3) 0.005(2) -0.002(2)
C36 0.022(3) 0.027(3) 0.042(4) -0.005(3) -0.004(3) -0.002(3)
C37 0.025(3) 0.027(3) 0.046(4) 0.002(3) -0.005(3) -0.004(3)
C38 0.016(3) 0.031(3) 0.044(4) -0.007(3) -0.004(3) -0.004(2)
C39 0.020(3) 0.037(3) 0.042(3) -0.019(3) 0.002(2) 0.004(3)
C40 0.024(3) 0.033(3) 0.040(4) -0.021(3) 0.013(3) -0.006(3)
C41 0.055(7) 0.196(14) 0.070(7) 0.030(8) -0.025(5) -0.073(8)
C42_a 0.026(3) 0.039(5) 0.041(3) -0.021(3) 0.004(2) 0.001(4)
C43_a 0.030(4) 0.039(8) 0.038(3) -0.019(4) 0.009(3) -0.003(6)
C44_a 0.024(3) 0.038(7) 0.035(3) -0.017(4) 0.006(2) 0.005(5)
C45_a 0.030(4) 0.057(8) 0.047(4) -0.016(5) 0.009(3) -0.013(5)
C46_a 0.025(4) 0.073(8) 0.050(4) -0.018(5) 0.007(3) -0.011(5)
C47_a 0.023(4) 0.058(8) 0.045(4) -0.021(5) 0.001(3) -0.004(5)
C48_a 0.021(3) 0.036(8) 0.034(3) -0.019(3) 0.005(2) 0.001(4)
C49_a 0.023(3) 0.027(8) 0.034(3) -0.017(3) 0.003(2) 0.003(4)
C42B_b 0.026(3) 0.039(5) 0.041(3) -0.021(3) 0.004(2) 0.001(4)
C43B_b 0.030(4) 0.039(8) 0.038(3) -0.019(4) 0.009(3) -0.003(6)
C44B_b 0.024(3) 0.038(7) 0.035(3) -0.017(4) 0.006(2) 0.005(5)
C45B_b 0.030(4) 0.057(8) 0.047(4) -0.016(5) 0.009(3) -0.013(5)
C46B_b 0.025(4) 0.073(8) 0.050(4) -0.018(5) 0.007(3) -0.011(5)
C47B_b 0.023(4) 0.058(8) 0.045(4) -0.021(5) 0.001(3) -0.004(5)
C48B_b 0.021(3) 0.036(8) 0.034(3) -0.019(3) 0.005(2) 0.001(4)
C49B_b 0.023(3) 0.027(8) 0.034(3) -0.017(3) 0.003(2) 0.003(4)
C50 0.022(3) 0.044(4) 0.029(3) -0.018(3) -0.003(2) -0.003(3)
C51 0.077(7) 0.228(14) 0.081(7) -0.041(8) -0.047(6) -0.062(8)
Cu2 0.0100(4) 0.0169(11) 0.0152(8) -0.0052(8) -0.0087(5) -0.0044(8)
N3 0.0191(16) 0.0190(16) 0.0237(17) -0.0131(13) -0.0069(13) 0.0010(13)
C52 0.016(2) 0.022(2) 0.021(2) -0.0117(18) -0.0070(16) -0.0006(16)
C53 0.019(2) 0.021(2) 0.021(2) -0.0115(19) -0.0071(16) -0.0014(16)
C54 0.0218(18) 0.0287(19) 0.0260(18) -0.0178(15) -0.0107(14) 0.0009(14)
C55 0.014(2) 0.018(2) 0.014(2) -0.0060(19) -0.0054(16) -0.0029(16)
C56 0.015(2) 0.019(2) 0.018(2) -0.0084(18) -0.0066(16) -0.0023(15)
Cu2B 0.0100(4) 0.0169(11) 0.0152(8) -0.0052(8) -0.0087(5) -0.0044(8)
N3B 0.0191(16) 0.0190(16) 0.0237(17) -0.0131(13) -0.0069(13) 0.0010(13)
C52B 0.016(2) 0.022(2) 0.021(2) -0.0117(18) -0.0070(16) -0.0006(16)
C53B 0.019(2) 0.021(2) 0.021(2) -0.0115(19) -0.0071(16) -0.0014(16)
C54B 0.0218(18) 0.0287(19) 0.0260(18) -0.0178(15) -0.0107(14) 0.0009(14)
C55B 0.014(2) 0.018(2) 0.014(2) -0.0060(19) -0.0054(16) -0.0029(16)
C56B 0.015(2) 0.019(2) 0.018(2) -0.0084(18) -0.0066(16) -0.0023(15)
N1 0.023(3) 0.055(4) 0.094(5) -0.061(4) -0.023(3) 0.018(3)
N2 0.044(4) 0.089(5) 0.049(4) -0.036(4) 0.024(3) -0.036(4)
O1 0.021(2) 0.043(2) 0.035(2) -0.0214(19) -0.0134(17) -0.0051(18)
O2 0.0137(19) 0.040(2) 0.040(2) -0.020(2) -0.0127(17) 0.0022(17)
O3 0.043(4) 0.175(8) 0.160(8) -0.137(7) -0.015(4) 0.020(5)
O4 0.021(2) 0.046(2) 0.035(2) -0.027(2) -0.0105(17) -0.0023(18)
O5 0.021(2) 0.055(3) 0.041(2) -0.033(2) -0.0169(18) 0.006(2)
O6 0.024(2) 0.047(3) 0.033(2) -0.026(2) -0.0067(17) -0.0115(19)
O7 0.0130(19) 0.046(2) 0.034(2) -0.026(2) -0.0035(16) -0.0082(17)
O8 0.038(3) 0.066(4) 0.039(3) 0.015(2) -0.010(2) -0.030(3)
O9 0.020(2) 0.053(3) 0.028(2) -0.023(2) -0.0055(17) -0.0056(19)
O10 0.016(2) 0.061(3) 0.035(2) -0.025(2) -0.0024(17) -0.008(2)
O11 0.083(4) 0.079(4) 0.097(5) -0.039(3) -0.063(4) -0.007(3)
Cu1 0.0100(4) 0.0366(5) 0.0234(4) -0.0186(4) -0.0084(3) -0.0033(3)

loop_
_atom_type_symbol
_atom_type_description
_atom_type_scat_dispersion_real
_atom_type_scat_dispersion_imag
_atom_type_scat_source
C C 0.0181 0.0091 'International Tables Vol C Tables 4.2.6.8 and 6.1.1.4'
H H 0.0000 0.0000 'International Tables Vol C Tables 4.2.6.8 and 6.1.1.4'
N N 0.0311 0.0180 'International Tables Vol C Tables 4.2.6.8 and 6.1.1.4'
O O 0.0492 0.0322 'International Tables Vol C Tables 4.2.6.8 and 6.1.1.4'
Cu Cu -1.9646 0.5888 'International Tables Vol C Tables 4.2.6.8 and 6.1.1.4'

loop_
_geom_angle_atom_site_label_1
_geom_angle_atom_site_label_2
_geom_angle_atom_site_label_3
_geom_angle
_geom_angle_site_symmetry_1
_geom_angle_site_symmetry_3
O1 C1 O2 126.3(5) . .
O1 C1 C2 118.0(5) . .
O2 C1 C2 115.7(5) . .
C7 C2 C3 119.2(6) . .
C7 C2 C1 120.3(5) . .
C3 C2 C1 120.4(5) . .
C4 C3 C2 119.8(7) . .
C4 C3 H3 120.1 . .
C2 C3 H3 120.1 . .
C5 C4 C3 120.8(6) . .
C5 C4 H4 119.6 . .
C3 C4 H4 119.6 . .
C4 C5 C6 119.4(6) . .
C4 C5 H5 120.3 . .
C6 C5 H5 120.3 . .
C5 C6 C7 120.4(6) . .
C5 C6 C8 121.0(6) . .
C7 C6 C8 118.6(6) . .
C2 C7 C6 120.3(5) . .
C2 C7 H7 119.8 . .
C6 C7 H7 119.8 . .
C9 C8 C6 178.5(7) . .
C8 C9 C10 175.5(7) . .
C15 C10 C11 119.8(6) . .
C15 C10 C9 119.8(6) . .
C11 C10 C9 120.4(7) . .
C12 C11 C10 120.1(7) . .
C12 C11 H11 119.9 . .
C10 C11 H11 119.9 . .
C11 C12 O3 124.6(9) . .
C11 C12 C13 120.2(7) . .
O3 C12 C13 115.0(7) . .
C14 C13 C12 120.3(7) . .
C14 C13 H13 119.8 . .
C12 C13 H13 119.8 . .
C13 C14 C15 119.6(7) . .
C13 C14 C17 119.6(6) . .
C15 C14 C17 120.6(6) . .
N1 C15 C10 120.7(6) . .
N1 C15 C14 119.5(6) . .
C10 C15 C14 119.8(6) . .
O3 C16 H16A 109.5 . .
O3 C16 H16B 109.5 . .
H16A C16 H16B 109.5 . .
O3 C16 H16C 109.5 . .
H16A C16 H16C 109.5 . .
H16B C16 H16C 109.5 . .
C18 C17 C14 178.2(9) . .
C17 C18 C19 175.7(10) . .
C20 C19 C24 119.9(7) . .
C20 C19 C18 121.4(7) . .
C24 C19 C18 118.6(7) . .
C19 C20 C21 119.2(7) . .
C19 C20 H20 120.4 . .
C21 C20 H20 120.4 . .
C22 C21 C20 120.5(7) . .
C22 C21 H21 119.7 . .
C20 C21 H21 119.7 . .
C21 C22 C23 120.0(7) . .
C21 C22 H22 120.0 . .
C23 C22 H22 120.0 . .
C22 C23 C24 121.0(6) . .
C22 C23 C25 120.5(5) . .
C24 C23 C25 118.4(5) . .
C23 C24 C19 119.3(6) . .
C23 C24 H24 120.4 . .
C19 C24 H24 120.4 . .
O4 C25 O5 125.1(5) . .
O4 C25 C23 116.7(5) . .
O5 C25 C23 118.2(5) . .
O7 C26 O6 125.2(5) . .
O7 C26 C27 117.1(5) . .
O6 C26 C27 117.7(5) . .
C32 C27 C28 119.8(6) . .
C32 C27 C26 118.9(5) . .
C28 C27 C26 121.3(5) . .
C29 C28 C27 119.9(6) . .
C29 C28 H28 120.0 . .
C27 C28 H28 120.0 . .
C30 C29 C28 120.1(6) . .
C30 C29 H29 119.9 . .
C28 C29 H29 119.9 . .
C29 C30 C31 120.7(6) . .
C29 C30 H30 119.6 . .
C31 C30 H30 119.6 . .
C32 C31 C30 118.9(6) . .
C32 C31 C33 119.4(6) . .
C30 C31 C33 121.7(6) . .
C27 C32 C31 120.4(6) . .
C27 C32 H32 119.8 . .
C31 C32 H32 119.8 . .
C34 C33 C31 178.0(7) . .
C33 C34 C35 177.4(8) . .
C40 C35 C36 120.0(6) . .
C40 C35 C34 120.0(6) . .
C36 C35 C34 120.1(6) . .
C37 C36 C35 119.9(6) . .
C37 C36 H36 120.0 . .
C35 C36 H36 120.0 . .
C38 C37 C36 120.9(6) . .
C38 C37 O8 123.2(6) . .
C36 C37 O8 115.9(6) . .
C37 C38 C39 120.1(6) . .
C37 C38 H38 119.9 . .
C39 C38 H38 119.9 . .
C38 C39 C40 120.4(6) . .
C38 C39 C42B_b 121.2(12) . .
C40 C39 C42B_b 118.3(12) . .
C38 C39 C42_a 117(2) . .
C40 C39 C42_a 122(2) . .
N2 C40 C35 120.9(6) . .
N2 C40 C39 120.5(6) . .
C35 C40 C39 118.6(6) . .
O8 C41 H41A 109.5 . .
O8 C41 H41B 109.5 . .
H41A C41 H41B 109.5 . .
O8 C41 H41C 109.5 . .
H41A C41 H41C 109.5 . .
H41B C41 H41C 109.5 . .
C43_a C42_a C39 179(4) . .
C42_a C43_a C44_a 175(2) . .
C49_a C44_a C45_a 117.7(14) . .
C49_a C44_a C43_a 123.1(17) . .
C45_a C44_a C43_a 119.2(16) . .
C46_a C45_a C44_a 121.1(15) . .
C46_a C45_a H45_a 119.5 . .
C44_a C45_a H45_a 119.5 . .
C45_a C46_a C47_a 119.5(16) . .
C45_a C46_a H46_a 120.2 . .
C47_a C46_a H46_a 120.2 . .
C48_a C47_a C46_a 119.8(16) . .
C48_a C47_a H47_a 120.1 . .
C46_a C47_a H47_a 120.1 . .
C49_a C48_a C47_a 119.0(14) . .
C49_a C48_a C50 120.3(15) . .
C47_a C48_a C50 120.3(15) . .
C44_a C49_a C48_a 122.6(15) . .
C44_a C49_a H49_a 118.7 . .
C48_a C49_a H49_a 118.7 . .
C43B_b C42B_b C39 179(2) . .
C42B_b C43B_b C44B_b 177.4(11) . .
C49B_b C44B_b C45B_b 119.3(9) . .
C49B_b C44B_b C43B_b 122.8(10) . .
C45B_b C44B_b C43B_b 117.8(10) . .
C46B_b C45B_b C44B_b 119.9(10) . .
C46B_b C45B_b H45B_b 120.1 . .
C44B_b C45B_b H45B_b 120.1 . .
C45B_b C46B_b C47B_b 119.9(10) . .
C45B_b C46B_b H46B_b 120.0 . .
C47B_b C46B_b H46B_b 120.0 . .
C48B_b C47B_b C46B_b 119.0(10) . .
C48B_b C47B_b H47B_b 120.5 . .
C46B_b C47B_b H47B_b 120.5 . .
C47B_b C48B_b C49B_b 121.0(9) . .
C47B_b C48B_b C50 118.5(9) . .
C49B_b C48B_b C50 120.3(9) . .
C44B_b C49B_b C48B_b 120.5(10) . .
C44B_b C49B_b H49B_b 119.7 . .
C48B_b C49B_b H49B_b 119.7 . .
O9 C50 O10 125.2(6) . .
O9 C50 C48B_b 116.3(7) . .
O10 C50 C48B_b 118.3(7) . .
O9 C50 C48_a 116.8(10) . .
O10 C50 C48_a 116.7(10) . .
O11 C51 H51A 109.5 . .
O11 C51 H51B 109.5 . .
H51A C51 H51B 109.5 . .
O11 C51 H51C 109.5 . .
H51A C51 H51C 109.5 . .
H51B C51 H51C 109.5 . .
O1 Cu2 O6 91.2(3) . .
O1 Cu2 N3 99.8(3) . .
O6 Cu2 N3 93.6(2) . .
O1 Cu2 Cu1 85.4(2) . .
O6 Cu2 Cu1 84.39(19) . .
N3 Cu2 Cu1 174.46(19) . .
C52 N3 C56 120.0 . .
C52 N3 Cu2 116.7(3) . .
C56 N3 Cu2 123.3(3) . .
C53 C52 N3 120.0 . .
C53 C52 H52 120.0 . .
N3 C52 H52 120.0 . .
C52 C53 C54 120.0 . .
C52 C53 H53 120.0 . .
C54 C53 H53 120.0 . .
C55 C54 C53 120.0 . .
C55 C54 C54B 120.1(4) . .
C53 C54 C54B 119.7(4) . .
C56 C55 C54 120.0 . .
C56 C55 H55 120.0 . .
C54 C55 H55 120.0 . .
C55 C56 N3 120.0 . .
C55 C56 H56 120.0 . .
N3 C56 H56 120.0 . .
C52B N3B C56B 120.0 . .
C52B N3B Cu2B 121.5(3) . .
C56B N3B Cu2B 118.5(3) . .
N3B C52B C53B 120.0 . .
N3B C52B H52B 120.0 . .
C53B C52B H52B 120.0 . .
C52B C53B C54B 120.0 . .
C52B C53B H53B 120.0 . .
C54B C53B H53B 120.0 . .
C55B C54B C53B 120.0 . .
C55B C54B C54 119.9(4) . .
C53B C54B C54 120.1(4) . .
C54B C55B C56B 120.0 . .
C54B C55B H55B 120.0 . .
C56B C55B H55B 120.0 . .
C55B C56B N3B 120.0 . .
C55B C56B H56B 120.0 . .
N3B C56B H56B 120.0 . .
C15 N1 H1A 120.0 . .
C15 N1 H1B 120.0 . .
H1A N1 H1B 120.0 . .
C40 N2 H2A 120.0 . .
C40 N2 H2B 120.0 . .
H2A N2 H2B 120.0 . .
C1 O1 Cu2 123.6(4) . .
C1 O2 Cu1 121.1(4) . .
C12 O3 C16 116.9(8) . .
C25 O4 Cu1 122.8(4) . 2_665
C26 O6 Cu2 121.0(4) . .
C26 O7 Cu1 124.3(4) . .
C37 O8 C41 115.4(6) . .
C50 O9 Cu1 123.1(4) . 2_665
C51 O11 Cu1 115.9(6) . .
C51 O11 H11A 110.5 . .
Cu1 O11 H11A 117.2 . .
O4 Cu1 O9 88.79(18) 2_665 2_665
O4 Cu1 O2 170.23(16) 2_665 .
O9 Cu1 O2 90.36(18) 2_665 .
O4 Cu1 O7 89.52(18) 2_665 .
O9 Cu1 O7 166.46(16) 2_665 .
O2 Cu1 O7 89.03(18) . .
O4 Cu1 O11 95.1(2) 2_665 .
O9 Cu1 O11 97.7(2) 2_665 .
O2 Cu1 O11 94.6(2) . .
O7 Cu1 O11 95.8(2) . .
O4 Cu1 Cu2 87.64(13) 2_665 .
O9 Cu1 Cu2 82.09(14) 2_665 .
O2 Cu1 Cu2 82.61(14) . .
O7 Cu1 Cu2 84.42(14) . .
O11 Cu1 Cu2 177.2(2) . .

loop_
_geom_bond_atom_site_label_1
_geom_bond_atom_site_label_2
_geom_bond_distance
_geom_bond_site_symmetry_2
C1 O1 1.249(7) .
C1 O2 1.266(6) .
C1 C2 1.511(8) .
C2 C7 1.386(8) .
C2 C3 1.399(8) .
C3 C4 1.387(10) .
C3 H3 0.9500 .
C4 C5 1.381(10) .
C4 H4 0.9500 .
C5 C6 1.386(9) .
C5 H5 0.9500 .
C6 C7 1.390(9) .
C6 C8 1.453(9) .
C7 H7 0.9500 .
C8 C9 1.197(9) .
C9 C10 1.424(9) .
C10 C15 1.394(9) .
C10 C11 1.417(10) .
C11 C12 1.375(11) .
C11 H11 0.9500 .
C12 O3 1.381(10) .
C12 C13 1.402(12) .
C13 C14 1.397(10) .
C13 H13 0.9500 .
C14 C15 1.409(9) .
C14 C17 1.439(10) .
C15 N1 1.375(8) .
C16 O3 1.417(12) .
C16 H16A 0.9800 .
C16 H16B 0.9800 .
C16 H16C 0.9800 .
C17 C18 1.196(11) .
C18 C19 1.432(10) .
C19 C20 1.385(11) .
C19 C24 1.396(9) .
C20 C21 1.394(12) .
C20 H20 0.9500 .
C21 C22 1.366(11) .
C21 H21 0.9500 .
C22 C23 1.368(9) .
C22 H22 0.9500 .
C23 C24 1.378(9) .
C23 C25 1.507(8) .
C24 H24 0.9500 .
C25 O4 1.263(7) .
C25 O5 1.267(6) .
C26 O7 1.263(7) .
C26 O6 1.269(7) .
C26 C27 1.498(8) .
C27 C32 1.381(8) .
C27 C28 1.402(8) .
C28 C29 1.389(9) .
C28 H28 0.9500 .
C29 C30 1.370(10) .
C29 H29 0.9500 .
C30 C31 1.405(9) .
C30 H30 0.9500 .
C31 C32 1.397(8) .
C31 C33 1.440(9) .
C32 H32 0.9500 .
C33 C34 1.189(9) .
C34 C35 1.421(9) .
C35 C40 1.398(9) .
C35 C36 1.420(8) .
C36 C37 1.381(9) .
C36 H36 0.9500 .
C37 C38 1.377(10) .
C37 O8 1.391(8) .
C38 C39 1.398(9) .
C38 H38 0.9500 .
C39 C40 1.421(9) .
C39 C42B_b 1.448(11) .
C39 C42_a 1.449(15) .
C40 N2 1.371(8) .
C41 O8 1.402(11) .
C41 H41A 0.9800 .
C41 H41B 0.9800 .
C41 H41C 0.9800 .
C42_a C43_a 1.190(15) .
C43_a C44_a 1.441(15) .
C44_a C49_a 1.368(15) .
C44_a C45_a 1.404(17) .
C45_a C46_a 1.371(18) .
C45_a H45_a 0.9500 .
C46_a C47_a 1.402(17) .
C46_a H46_a 0.9500 .
C47_a C48_a 1.384(16) .
C47_a H47_a 0.9500 .
C48_a C49_a 1.383(15) .
C48_a C50 1.543(14) .
C49_a H49_a 0.9500 .
C42B_b C43B_b 1.186(12) .
C43B_b C44B_b 1.433(12) .
C44B_b C49B_b 1.367(11) .
C44B_b C45B_b 1.405(13) .
C45B_b C46B_b 1.365(14) .
C45B_b H45B_b 0.9500 .
C46B_b C47B_b 1.414(13) .
C46B_b H46B_b 0.9500 .
C47B_b C48B_b 1.362(12) .
C47B_b H47B_b 0.9500 .
C48B_b C49B_b 1.377(11) .
C48B_b C50 1.509(10) .
C49B_b H49B_b 0.9500 .
C50 O9 1.266(7) .
C50 O10 1.275(7) .
C51 O11 1.496(14) .
C51 H51A 0.9800 .
C51 H51B 0.9800 .
C51 H51C 0.9800 .
Cu2 O1 1.847(5) .
Cu2 O6 2.026(6) .
Cu2 N3 2.153(7) .
Cu2 Cu1 2.628(5) .
N3 C52 1.3900 .
N3 C56 1.3900 .
C52 C53 1.3900 .
C52 H52 0.9500 .
C53 C54 1.3900 .
C53 H53 0.9500 .
C54 C55 1.3900 .
C54 C54B 1.531(4) .
C55 C56 1.3900 .
C55 H55 0.9500 .
C56 H56 0.9500 .
Cu2B N3B 2.128(7) .
N3B C52B 1.3900 .
N3B C56B 1.3900 .
C52B C53B 1.3900 .
C52B H52B 0.9500 .
C53B C54B 1.3900 .
C53B H53B 0.9500 .
C54B C55B 1.3900 .
C55B C56B 1.3900 .
C55B H55B 0.9500 .
C56B H56B 0.9500 .
N1 H1A 0.8800 .
N1 H1B 0.8800 .
N2 H2A 0.8800 .
N2 H2B 0.8800 .
O2 Cu1 1.952(4) .
O4 Cu1 1.937(4) 2_665
O7 Cu1 1.959(4) .
O9 Cu1 1.942(4) 2_665
O11 Cu1 2.139(5) .
O11 H11A 0.8400 .
Cu1 O4 1.937(4) 2_665
Cu1 O9 1.942(4) 2_665

loop_
_geom_torsion_atom_site_label_1
_geom_torsion_atom_site_label_2
_geom_torsion_atom_site_label_3
_geom_torsion_atom_site_label_4
_geom_torsion
_geom_torsion_site_symmetry_4
O1 C1 C2 C7 -168.2(5) .
O2 C1 C2 C7 10.2(8) .
O1 C1 C2 C3 10.7(8) .
O2 C1 C2 C3 -170.9(5) .
C7 C2 C3 C4 -0.9(10) .
C1 C2 C3 C4 -179.9(6) .
C2 C3 C4 C5 2.4(11) .
C3 C4 C5 C6 -2.3(11) .
C4 C5 C6 C7 0.8(10) .
C4 C5 C6 C8 -179.8(7) .
C3 C2 C7 C6 -0.6(9) .
C1 C2 C7 C6 178.3(5) .
C5 C6 C7 C2 0.7(9) .
C8 C6 C7 C2 -178.7(6) .
C15 C10 C11 C12 -4.9(12) .
C9 C10 C11 C12 178.4(8) .
C10 C11 C12 O3 178.3(10) .
C10 C11 C12 C13 3.1(15) .
C11 C12 C13 C14 -0.8(16) .
O3 C12 C13 C14 -176.5(9) .
C12 C13 C14 C15 0.3(13) .
C12 C13 C14 C17 176.8(9) .
C11 C10 C15 N1 -176.1(7) .
C9 C10 C15 N1 0.6(10) .
C11 C10 C15 C14 4.3(10) .
C9 C10 C15 C14 -178.9(6) .
C13 C14 C15 N1 178.3(7) .
C17 C14 C15 N1 1.9(11) .
C13 C14 C15 C10 -2.1(11) .
C17 C14 C15 C10 -178.5(6) .
C24 C19 C20 C21 -0.2(13) .
C18 C19 C20 C21 -178.2(8) .
C19 C20 C21 C22 1.5(13) .
C20 C21 C22 C23 -1.5(13) .
C21 C22 C23 C24 0.3(11) .
C21 C22 C23 C25 177.6(7) .
C22 C23 C24 C19 0.9(10) .
C25 C23 C24 C19 -176.4(6) .
C20 C19 C24 C23 -1.0(11) .
C18 C19 C24 C23 177.1(7) .
C22 C23 C25 O4 173.7(6) .
C24 C23 C25 O4 -8.9(8) .
C22 C23 C25 O5 -7.2(9) .
C24 C23 C25 O5 170.1(6) .
O7 C26 C27 C32 -2.8(8) .
O6 C26 C27 C32 177.4(6) .
O7 C26 C27 C28 178.7(6) .
O6 C26 C27 C28 -1.1(9) .
C32 C27 C28 C29 0.8(11) .
C26 C27 C28 C29 179.3(6) .
C27 C28 C29 C30 1.3(12) .
C28 C29 C30 C31 -1.3(13) .
C29 C30 C31 C32 -0.8(11) .
C29 C30 C31 C33 178.5(7) .
C28 C27 C32 C31 -2.9(10) .
C26 C27 C32 C31 178.6(6) .
C30 C31 C32 C27 2.9(10) .
C33 C31 C32 C27 -176.4(6) .
C40 C35 C36 C37 -0.8(9) .
C34 C35 C36 C37 179.1(6) .
C35 C36 C37 C38 1.9(10) .
C35 C36 C37 O8 -178.6(6) .
C36 C37 C38 C39 -2.6(10) .
O8 C37 C38 C39 178.0(6) .
C37 C38 C39 C40 2.0(10) .
C37 C38 C39 C42B_b -174.1(8) .
C37 C38 C39 C42_a 175.9(10) .
C36 C35 C40 N2 179.5(6) .
C34 C35 C40 N2 -0.4(10) .
C36 C35 C40 C39 0.3(9) .
C34 C35 C40 C39 -179.6(6) .
C38 C39 C40 N2 179.8(6) .
C42B_b C39 C40 N2 -3.9(10) .
C42_a C39 C40 N2 6.3(12) .
C38 C39 C40 C35 -0.9(9) .
C42B_b C39 C40 C35 175.3(7) .
C42_a C39 C40 C35 -174.4(10) .
C49_a C44_a C45_a C46_a -7(4) .
C43_a C44_a C45_a C46_a 176(3) .
C44_a C45_a C46_a C47_a 8(4) .
C45_a C46_a C47_a C48_a -5(4) .
C46_a C47_a C48_a C49_a 1(4) .
C46_a C47_a C48_a C50 -172(2) .
C45_a C44_a C49_a C48_a 3(4) .
C43_a C44_a C49_a C48_a -180(3) .
C47_a C48_a C49_a C44_a -1(4) .
C50 C48_a C49_a C44_a 173(2) .
C49B_b C44B_b C45B_b C46B_b -5.6(19) .
C43B_b C44B_b C45B_b C46B_b 176.5(12) .
C44B_b C45B_b C46B_b C47B_b 7(2) .
C45B_b C46B_b C47B_b C48B_b -4(2) .
C46B_b C47B_b C48B_b C49B_b -1.0(19) .
C46B_b C47B_b C48B_b C50 175.3(11) .
C45B_b C44B_b C49B_b C48B_b 0.9(18) .
C43B_b C44B_b C49B_b C48B_b 178.7(11) .
C47B_b C48B_b C49B_b C44B_b 2.4(19) .
C50 C48B_b C49B_b C44B_b -173.9(10) .
C47B_b C48B_b C50 O9 179.3(9) .
C49B_b C48B_b C50 O9 -4.3(14) .
C47B_b C48B_b C50 O10 3.4(14) .
C49B_b C48B_b C50 O10 179.8(9) .
C47B_b C48B_b C50 C48_a -85(4) .
C49B_b C48B_b C50 C48_a 91(4) .
C49_a C48_a C50 O9 14(3) .
C47_a C48_a C50 O9 -172(2) .
C49_a C48_a C50 O10 -178(2) .
C47_a C48_a C50 O10 -4(3) .
C49_a C48_a C50 C48B_b -78(5) .
C47_a C48_a C50 C48B_b 95(5) .
C56 N3 C52 C53 0.0 .
Cu2 N3 C52 C53 180.0 .
N3 C52 C53 C54 0.0 .
C52 C53 C54 C55 0.0 .
C52 C53 C54 C54B 175.4(4) .
C53 C54 C55 C56 0.0 .
C54B C54 C55 C56 -175.3(4) .
C54 C55 C56 N3 0.0 .
C52 N3 C56 C55 0.0 .
Cu2 N3 C56 C55 180.0 .
C56B N3B C52B C53B 0.0 .
Cu2B N3B C52B C53B 180.0 .
N3B C52B C53B C54B 0.0 .
C52B C53B C54B C55B 0.0 .
C52B C53B C54B C54 -178.4(4) .
C55 C54 C54B C55B -153.6(3) .
C53 C54 C54B C55B 31.1(4) .
C55 C54 C54B C53B 24.8(5) .
C53 C54 C54B C53B -150.6(3) .
C53B C54B C55B C56B 0.0 .
C54 C54B C55B C56B 178.4(4) .
C54B C55B C56B N3B 0.0 .
C52B N3B C56B C55B 0.0 .
Cu2B N3B C56B C55B 180.0 .
O2 C1 O1 Cu2 -4.3(8) .
C2 C1 O1 Cu2 173.9(4) .
O6 Cu2 O1 C1 -76.0(5) .
N3 Cu2 O1 C1 -169.8(4) .
Cu1 Cu2 O1 C1 8.3(5) .
O1 C1 O2 Cu1 -5.7(8) .
C2 C1 O2 Cu1 176.0(3) .
C11 C12 O3 C16 3.6(18) .
C13 C12 O3 C16 179.0(11) .
O5 C25 O4 Cu1 3.8(8) 2_665
C23 C25 O4 Cu1 -177.2(4) 2_665
O7 C26 O6 Cu2 -1.0(8) .
C27 C26 O6 Cu2 178.8(4) .
O6 C26 O7 Cu1 -6.6(8) .
C27 C26 O7 Cu1 173.7(4) .
C38 C37 O8 C41 -8.1(13) .
C36 C37 O8 C41 172.4(10) .
O10 C50 O9 Cu1 2.2(9) 2_665
C48B_b C50 O9 Cu1 -173.3(7) 2_665
C48_a C50 O9 Cu1 169.0(13) 2_665
